data_7005619
loop_
_publ_author_name
'Diaz, Pilar'
'Tovilla, Jorge A.'
'Ballester, Pablo'
'Benet-Buchholz, Jordi'
'Vilar, Ram\'on'

_publ_section_title
;
 Synthesis, structural characterization and anion binding studies of
 palladium macrocycles with hydrogen-bonding ligands.
;
_journal_issue 32
_journal_name_full 'Dalton transactions (Cambridge, England : 2003)'
_journal_page_first 3516
_journal_page_last 3525
_journal_paper_doi 10.1039/b703660d
_journal_year 2007
_chemical_formula_sum 'C88 H90 F12 N8 O15.25 P4 Pd2 S4'
_chemical_formula_weight 2196.60
_chemical_name_systematic
;

?

;
_space_group_IT_number 19
_symmetry_cell_setting orthorhombic
_symmetry_space_group_name_Hall 'P 2ac 2ab'
_symmetry_space_group_name_H-M 'P 21 21 21'
_atom_sites_solution_hydrogens geom
_atom_sites_solution_primary direct
_atom_sites_solution_secondary difmap
_audit_creation_method SHELXL-97
_cell_angle_alpha 90.00
_cell_angle_beta 90.00
_cell_angle_gamma 90.00
_cell_formula_units_Z 4
_cell_length_a 18.6063(11)
_cell_length_b 21.5364(13)
_cell_length_c 27.1103(16)
_cell_measurement_reflns_used 8397
_cell_measurement_temperature 100(2)
_cell_measurement_theta_max 32.09
_cell_measurement_theta_min 2.68
_cell_volume 10863.4(11)
_computing_cell_refinement 'Bruker-Nonius Apex v1.0-22 2002'
_computing_data_collection 'Bruker-Nonius Apex v1.0-22 2002'
_computing_data_reduction 'SAINT+ Version 7.06A Bruker-Nonius, 2004'
_computing_molecular_graphics 'Shelxtl Version 6.12 (Sheldrick, 2001)'
_computing_publication_material 'Shelxtl Version 6.12 (Sheldrick, 2001)'
_computing_structure_refinement 'Shelxtl Version 6.12 (Sheldrick, 2001)'
_computing_structure_solution 'Shelxtl Version 6.12 (Sheldrick, 2001)'
_diffrn_ambient_temperature 100(2)
_diffrn_detector_area_resol_mean 512
_diffrn_detector_type '4K CCD area detector APEX II'
_diffrn_measured_fraction_theta_full 0.996
_diffrn_measured_fraction_theta_max 0.996
_diffrn_measurement_device_type 'Kappa 4-axis goniometer bruker-nonius'
_diffrn_measurement_method
;
Fullsphere data collection, phi and omega scans
;
_diffrn_measurement_specimen_support 'magnetic support whith 10 micron nylon fiber cryoloop'
_diffrn_radiation_monochromator 'Multilayer Montel 200 mirrors'
_diffrn_radiation_type MoK\a
_diffrn_radiation_wavelength 0.71073
_diffrn_reflns_av_R_equivalents 0.0501
_diffrn_reflns_av_sigmaI/netI 0.0481
_diffrn_reflns_limit_h_max 28
_diffrn_reflns_limit_h_min -24
_diffrn_reflns_limit_k_max 26
_diffrn_reflns_limit_k_min -33
_diffrn_reflns_limit_l_max 41
_diffrn_reflns_limit_l_min -34
_diffrn_reflns_number 160178
_diffrn_reflns_theta_full 33.18
_diffrn_reflns_theta_max 33.18
_diffrn_reflns_theta_min 2.65
_diffrn_source 'rotating anode X-ray tube'
_diffrn_source_current 90
_diffrn_source_power 50
_diffrn_source_size '3 mm x 0.3 mm fine focus'
_diffrn_source_type 'Bruker-Nonius FR 591'
_exptl_absorpt_coefficient_mu 0.546
_exptl_absorpt_correction_T_max 1.000000
_exptl_absorpt_correction_T_min 0.616631
_exptl_absorpt_correction_type empirical
_exptl_absorpt_process_details
;
SADABS Version 2.1 2003 Bruker-Nonius
Blessing, Acta Cryst. (1995) A51 33-38
;
_exptl_crystal_colour yellow
_exptl_crystal_density_diffrn 1.343
_exptl_crystal_density_method 'not measured'
_exptl_crystal_description Needle
_exptl_crystal_F_000 4480
_exptl_crystal_size_max 0.40
_exptl_crystal_size_mid 0.10
_exptl_crystal_size_min 0.08
_refine_diff_density_max 3.535
_refine_diff_density_min -2.093
_refine_diff_density_rms 0.181
_refine_ls_abs_structure_details 'Flack H D (1983), Acta Cryst. A39, 876-881'
_refine_ls_abs_structure_Flack 0.48(3)
_refine_ls_extinction_method none
_refine_ls_goodness_of_fit_ref 1.091
_refine_ls_hydrogen_treatment noref
_refine_ls_matrix_type full
_refine_ls_number_parameters 1229
_refine_ls_number_reflns 41344
_refine_ls_number_restraints 100
_refine_ls_restrained_S_all 1.123
_refine_ls_R_factor_all 0.1067
_refine_ls_R_factor_gt 0.0854
_refine_ls_shift/su_max 0.000
_refine_ls_shift/su_mean 0.000
_refine_ls_structure_factor_coef Fsqd
_refine_ls_weighting_details 'calc w=1/[\s^2^(Fo^2^)+(0.1383P)^2^+22.3850P] where P=(Fo^2^+2Fc^2^)/3'
_refine_ls_weighting_scheme calc
_refine_ls_wR_factor_gt 0.2381
_refine_ls_wR_factor_ref 0.2552
_reflns_number_gt 32844
_reflns_number_total 41344
_reflns_threshold_expression >2sigma(I)
_cod_data_source_file b703660d.txt
_cod_data_source_block pd221_0m
_cod_depositor_comments
;
The following automatic conversions were performed:
'_symmetry_cell_setting' value 'Orthorhombic' changed to 'orthorhombic'
according to '/home/saulius/struct/CIF-dictionaries/cif_core.dic'
dictionary named 'cif_core.dic' version 2.4.1 from 2010-06-29.

Automatic conversion script
Id: cif_fix_enum 1527 2010-12-29 10:47:43Z saulius 
;
_cod_original_sg_symbol_H-M P2(1)2(1)2(1)
_cod_database_code 7005619

loop_
_symmetry_equiv_pos_as_xyz
'x, y, z'
'-x+1/2, -y, z+1/2'
'-x, y+1/2, -z+1/2'
'x+1/2, -y+1/2, -z'

loop_
_atom_site_label
_atom_site_type_symbol
_atom_site_fract_x
_atom_site_fract_y
_atom_site_fract_z
_atom_site_U_iso_or_equiv
_atom_site_adp_type
_atom_site_occupancy
_atom_site_symmetry_multiplicity
_atom_site_calc_flag
_atom_site_refinement_flags
_atom_site_disorder_assembly
_atom_site_disorder_group
Pd1 Pd 0.50052(2) 0.165924(16) 0.204547(14) 0.03097(8) Uani 1 1 d . . .
P1 P 0.54896(7) 0.16053(6) 0.12778(5) 0.0305(2) Uani 1 1 d . . .
N1 N 0.4534(3) 0.25267(19) 0.18876(17) 0.0308(8) Uani 1 1 d . . .
C1 C 0.3852(3) 0.2555(2) 0.1728(2) 0.0351(11) Uani 1 1 d . . .
H1 H 0.3598 0.2178 0.1673 0.042 Uiso 1 1 calc R . .
O1 O 0.2084(3) 0.4217(2) 0.20254(19) 0.0447(10) Uani 1 1 d . . .
Pd2 Pd -0.02246(2) 0.157089(16) 0.215207(14) 0.02966(8) Uani 1 1 d . . .
C2 C 0.3505(3) 0.3111(2) 0.1641(2) 0.0361(11) Uani 1 1 d . . .
H2 H 0.3025 0.3111 0.1522 0.043 Uiso 1 1 calc R . .
N2 N 0.2866(3) 0.4283(2) 0.1376(2) 0.0379(10) Uani 1 1 d . . .
H2A H 0.2907 0.4308 0.1053 0.046 Uiso 1 1 calc R . .
P2 P 0.55035(8) 0.07300(6) 0.22574(5) 0.0326(3) Uani 1 1 d . . .
O2 O 0.2651(5) 0.2593(3) 0.4213(3) 0.080(2) Uani 1 1 d . . .
C3 C 0.3855(3) 0.3667(2) 0.1727(2) 0.0293(9) Uani 1 1 d . . .
N3 N 0.1651(3) 0.4203(2) 0.1241(2) 0.0375(10) Uani 1 1 d . . .
H3A H 0.1748 0.4183 0.0924 0.045 Uiso 1 1 calc R . .
P3 P -0.07908(8) 0.13623(6) 0.14272(5) 0.0292(2) Uani 1 1 d . . .
C4 C 0.4570(3) 0.3630(3) 0.1898(2) 0.0377(11) Uani 1 1 d . . .
H4 H 0.4835 0.3999 0.1960 0.045 Uiso 1 1 calc R . .
N4 N 0.0132(3) 0.24255(19) 0.18814(16) 0.0324(9) Uani 1 1 d . . .
P4 P -0.06007(8) 0.06517(6) 0.24741(5) 0.0313(3) Uani 1 1 d . . .
N5 N 0.0294(3) 0.18186(18) 0.28156(18) 0.0343(9) Uani 1 1 d . . .
C5 C 0.4884(3) 0.3061(2) 0.1973(2) 0.0377(11) Uani 1 1 d . . .
H5 H 0.5366 0.3044 0.2089 0.045 Uiso 1 1 calc R . .
C6 C 0.3507(3) 0.4289(2) 0.1667(3) 0.0379(12) Uani 1 1 d . . .
H6A H 0.3389 0.4455 0.1998 0.045 Uiso 1 1 calc R . .
H6B H 0.3856 0.4576 0.1513 0.045 Uiso 1 1 calc R . .
N6 N 0.1942(4) 0.1753(3) 0.4300(2) 0.0493(13) Uani 1 1 d . . .
H6C H 0.1919 0.1352 0.4360 0.059 Uiso 1 1 calc R . .
C7 C 0.2202(3) 0.4242(2) 0.1573(2) 0.0360(11) Uani 1 1 d . . .
N7 N 0.3151(4) 0.1636(4) 0.4351(2) 0.0577(15) Uani 1 1 d . . .
H7A H 0.3076 0.1254 0.4455 0.069 Uiso 1 1 calc R . .
C8 C 0.0910(3) 0.4196(2) 0.1405(3) 0.0373(12) Uani 1 1 d . . .
H8A H 0.0601 0.4349 0.1134 0.045 Uiso 1 1 calc R . .
H8B H 0.0857 0.4485 0.1686 0.045 Uiso 1 1 calc R . .
N8 N 0.4592(3) 0.1780(2) 0.27625(19) 0.0398(10) Uani 1 1 d . . .
C9 C 0.0651(3) 0.3570(2) 0.1559(2) 0.0299(9) Uani 1 1 d . . .
C10 C 0.1079(3) 0.3032(2) 0.1546(2) 0.0351(11) Uani 1 1 d . . .
H10 H 0.1555 0.3050 0.1420 0.042 Uiso 1 1 calc R . .
C11 C 0.0801(3) 0.2479(2) 0.1718(2) 0.0345(10) Uani 1 1 d . . .
H11 H 0.1101 0.2122 0.1719 0.041 Uiso 1 1 calc R . .
C12 C -0.0296(3) 0.2935(3) 0.1892(2) 0.0348(10) Uani 1 1 d . . .
H12 H -0.0774 0.2898 0.2013 0.042 Uiso 1 1 calc R . .
C13 C -0.0054(3) 0.3506(2) 0.1732(2) 0.0336(9) Uani 1 1 d . . .
H13 H -0.0365 0.3855 0.1739 0.040 Uiso 1 1 calc R . .
C14 C 0.0994(3) 0.1709(2) 0.2880(2) 0.0370(10) Uani 1 1 d . . .
H14 H 0.1266 0.1562 0.2608 0.044 Uiso 1 1 calc R . .
C15 C 0.1339(4) 0.1799(3) 0.3322(2) 0.0399(12) Uani 1 1 d . . .
H15 H 0.1838 0.1712 0.3353 0.048 Uiso 1 1 calc R . .
C16 C 0.0942(4) 0.2022(3) 0.3729(2) 0.0417(13) Uani 1 1 d . . .
C17 C 0.0231(4) 0.2157(3) 0.3650(2) 0.0413(12) Uani 1 1 d . . .
H17 H -0.0047 0.2326 0.3912 0.050 Uiso 1 1 calc R . .
C18 C -0.0091(4) 0.2051(2) 0.3191(2) 0.0384(12) Uani 1 1 d . . .
H18 H -0.0586 0.2144 0.3145 0.046 Uiso 1 1 calc R . .
C19 C 0.1281(5) 0.2092(4) 0.4226(3) 0.0547(19) Uani 1 1 d . . .
H19A H 0.1378 0.2539 0.4283 0.066 Uiso 1 1 calc R . .
H19B H 0.0931 0.1956 0.4478 0.066 Uiso 1 1 calc R . .
C20 C 0.2586(5) 0.2025(3) 0.4279(2) 0.0512(17) Uani 1 1 d . . .
C21 C 0.3870(6) 0.1845(7) 0.4259(3) 0.081(3) Uani 1 1 d . . .
H21A H 0.4205 0.1574 0.4444 0.097 Uiso 1 1 calc R . .
H21B H 0.3920 0.2270 0.4393 0.097 Uiso 1 1 calc R . .
C22 C 0.4100(4) 0.1854(4) 0.3726(3) 0.0545(17) Uani 1 1 d . . .
C23 C 0.3673(4) 0.1608(4) 0.3352(2) 0.0493(15) Uani 1 1 d . . .
H23 H 0.3207 0.1454 0.3426 0.059 Uiso 1 1 calc R . .
C24 C 0.3925(3) 0.1590(3) 0.2876(2) 0.0418(11) Uani 1 1 d . . .
H24 H 0.3620 0.1439 0.2622 0.050 Uiso 1 1 calc R . .
C25 C 0.5009(4) 0.2030(3) 0.3118(2) 0.0444(13) Uani 1 1 d . . .
H25 H 0.5475 0.2178 0.3036 0.053 Uiso 1 1 calc R . .
C26 C 0.4771(5) 0.2073(4) 0.3599(3) 0.0528(16) Uani 1 1 d . . .
H26 H 0.5071 0.2254 0.3843 0.063 Uiso 1 1 calc R . .
C27 C 0.6393(3) 0.1296(3) 0.1269(3) 0.0398(12) Uani 1 1 d . . .
H27A H 0.6579 0.1309 0.0927 0.048 Uiso 1 1 calc R . .
H27B H 0.6707 0.1563 0.1474 0.048 Uiso 1 1 calc R . .
C28 C 0.6434(3) 0.0635(3) 0.1458(2) 0.0381(11) Uani 1 1 d . . .
H28A H 0.6887 0.0443 0.1342 0.046 Uiso 1 1 calc R . .
H28B H 0.6030 0.0393 0.1318 0.046 Uiso 1 1 calc R . .
C29 C 0.6403(3) 0.0599(2) 0.2028(2) 0.0372(11) Uani 1 1 d . . .
H29A H 0.6731 0.0913 0.2170 0.045 Uiso 1 1 calc R . .
H29B H 0.6570 0.0184 0.2136 0.045 Uiso 1 1 calc R . .
C30 C 0.4993(4) 0.1131(2) 0.0839(2) 0.0349(10) Uani 1 1 d . . .
C31 C 0.5309(5) 0.0946(3) 0.0401(3) 0.0471(14) Uani 1 1 d . . .
H31 H 0.5786 0.1075 0.0329 0.056 Uiso 1 1 calc R . .
C32 C 0.4955(5) 0.0584(3) 0.0070(3) 0.0530(16) Uani 1 1 d . . .
H32 H 0.5190 0.0461 -0.0226 0.064 Uiso 1 1 calc R . .
C33 C 0.4272(6) 0.0397(4) 0.0156(3) 0.061(2) Uani 1 1 d . . .
H33 H 0.4022 0.0156 -0.0082 0.073 Uiso 1 1 calc R . .
C34 C 0.3934(5) 0.0566(5) 0.0608(4) 0.075(3) Uani 1 1 d . . .
H34 H 0.3462 0.0425 0.0681 0.089 Uiso 1 1 calc R . .
C35 C 0.4299(5) 0.0938(4) 0.0939(3) 0.060(2) Uani 1 1 d . . .
H35 H 0.4073 0.1061 0.1237 0.073 Uiso 1 1 calc R . .
C36 C 0.5566(4) 0.2378(2) 0.1016(2) 0.0360(11) Uani 1 1 d . . .
C37 C 0.5017(4) 0.2605(3) 0.0719(2) 0.0444(13) Uani 1 1 d . . .
H37 H 0.4622 0.2346 0.0635 0.053 Uiso 1 1 calc R . .
C38 C 0.5050(6) 0.3216(3) 0.0544(3) 0.059(2) Uani 1 1 d . . .
H38 H 0.4665 0.3381 0.0355 0.071 Uiso 1 1 calc R . .
C39 C 0.5649(5) 0.3581(4) 0.0648(4) 0.065(2) Uani 1 1 d . . .
H39 H 0.5689 0.3985 0.0510 0.078 Uiso 1 1 calc R . .
C40 C 0.6195(5) 0.3352(3) 0.0960(5) 0.073(3) Uani 1 1 d . . .
H40 H 0.6589 0.3609 0.1051 0.088 Uiso 1 1 calc R . .
C41 C 0.6149(4) 0.2741(3) 0.1133(3) 0.0497(16) Uani 1 1 d . . .
H41 H 0.6522 0.2577 0.1333 0.060 Uiso 1 1 calc R . .
C42 C 0.5578(3) 0.0670(2) 0.2920(2) 0.0373(11) Uani 1 1 d . . .
C43 C 0.5010(4) 0.0421(3) 0.3199(2) 0.0400(11) Uani 1 1 d . . .
H43 H 0.4604 0.0250 0.3036 0.048 Uiso 1 1 calc R . .
C44 C 0.5035(5) 0.0421(3) 0.3714(3) 0.0544(17) Uani 1 1 d . . .
H44 H 0.4643 0.0266 0.3901 0.065 Uiso 1 1 calc R . .
C45 C 0.5656(5) 0.0655(3) 0.3951(3) 0.0527(18) Uani 1 1 d . . .
H45 H 0.5686 0.0650 0.4301 0.063 Uiso 1 1 calc R . .
C46 C 0.6218(5) 0.0889(3) 0.3678(3) 0.0497(16) Uani 1 1 d . . .
H46 H 0.6635 0.1039 0.3842 0.060 Uiso 1 1 calc R . .
C47 C 0.6181(4) 0.0908(3) 0.3167(3) 0.0421(13) Uani 1 1 d . . .
H47 H 0.6566 0.1084 0.2983 0.050 Uiso 1 1 calc R . .
C48 C 0.4975(4) 0.0067(2) 0.2063(2) 0.0391(11) Uani 1 1 d . . .
C49 C 0.5305(4) -0.0516(3) 0.1994(3) 0.0500(16) Uani 1 1 d . . .
H49 H 0.5808 -0.0566 0.2042 0.060 Uiso 1 1 calc R . .
C50 C 0.4874(6) -0.1022(4) 0.1854(4) 0.073(3) Uani 1 1 d . . .
H50 H 0.5093 -0.1415 0.1802 0.088 Uiso 1 1 calc R . .
C51 C 0.4158(6) -0.0965(4) 0.1791(4) 0.075(3) Uani 1 1 d . . .
H51 H 0.3881 -0.1314 0.1691 0.089 Uiso 1 1 calc R . .
C52 C 0.3838(6) -0.0414(4) 0.1870(5) 0.078(3) Uani 1 1 d . . .
H52 H 0.3329 -0.0381 0.1847 0.094 Uiso 1 1 calc R . .
C53 C 0.4248(5) 0.0108(3) 0.1984(4) 0.068(3) Uani 1 1 d . . .
H53 H 0.4019 0.0501 0.2007 0.081 Uiso 1 1 calc R . .
C54 C -0.1660(3) 0.1005(2) 0.1499(2) 0.0331(10) Uani 1 1 d . . .
H54A H -0.1977 0.1294 0.1682 0.040 Uiso 1 1 calc R . .
H54B H -0.1873 0.0942 0.1168 0.040 Uiso 1 1 calc R . .
C55 C -0.1646(3) 0.0378(2) 0.1770(2) 0.0337(10) Uani 1 1 d . . .
H55A H -0.1256 0.0117 0.1634 0.040 Uiso 1 1 calc R . .
H55B H -0.2107 0.0159 0.1716 0.040 Uiso 1 1 calc R . .
C56 C -0.1526(3) 0.0470(3) 0.2327(2) 0.0365(11) Uani 1 1 d . . .
H56A H -0.1667 0.0086 0.2503 0.044 Uiso 1 1 calc R . .
H56B H -0.1839 0.0810 0.2446 0.044 Uiso 1 1 calc R . .
C57 C -0.0297(3) 0.0882(2) 0.1003(2) 0.0326(10) Uani 1 1 d . . .
C58 C -0.0631(4) 0.0692(3) 0.0569(2) 0.0399(12) Uani 1 1 d . . .
H58 H -0.1118 0.0803 0.0511 0.048 Uiso 1 1 calc R . .
C59 C -0.0260(4) 0.0342(3) 0.0218(3) 0.0489(15) Uani 1 1 d . . .
H59 H -0.0489 0.0215 -0.0079 0.059 Uiso 1 1 calc R . .
C60 C 0.0455(5) 0.0185(3) 0.0313(3) 0.0536(18) Uani 1 1 d . . .
H60 H 0.0721 -0.0038 0.0072 0.064 Uiso 1 1 calc R . .
C61 C 0.0783(5) 0.0349(4) 0.0755(3) 0.060(2) Uani 1 1 d . . .
H61 H 0.1257 0.0211 0.0827 0.072 Uiso 1 1 calc R . .
C62 C 0.0409(4) 0.0719(3) 0.1092(3) 0.0461(14) Uani 1 1 d . . .
H62 H 0.0641 0.0859 0.1384 0.055 Uiso 1 1 calc R . .
C63 C -0.0962(3) 0.2074(2) 0.1085(2) 0.0337(10) Uani 1 1 d . . .
C64 C -0.0457(4) 0.2296(3) 0.0760(2) 0.0410(13) Uani 1 1 d . . .
H64 H -0.0037 0.2058 0.0695 0.049 Uiso 1 1 calc R . .
C65 C -0.0553(5) 0.2866(3) 0.0527(2) 0.0507(17) Uani 1 1 d . . .
H65 H -0.0197 0.3023 0.0309 0.061 Uiso 1 1 calc R . .
C66 C -0.1182(5) 0.3204(3) 0.0617(3) 0.0537(18) Uani 1 1 d . . .
H66 H -0.1261 0.3584 0.0448 0.064 Uiso 1 1 calc R . .
C67 C -0.1701(5) 0.2987(3) 0.0957(3) 0.0530(17) Uani 1 1 d . . .
H67 H -0.2119 0.3225 0.1027 0.064 Uiso 1 1 calc R . .
C68 C -0.1584(4) 0.2413(3) 0.1186(3) 0.0432(13) Uani 1 1 d . . .
H68 H -0.1930 0.2254 0.1411 0.052 Uiso 1 1 calc R . .
C69 C -0.0072(4) -0.0019(2) 0.2293(2) 0.0409(13) Uani 1 1 d . . .
C70 C -0.0411(4) -0.0607(3) 0.2247(2) 0.0432(14) Uani 1 1 d . . .
H70 H -0.0906 -0.0656 0.2323 0.052 Uiso 1 1 calc R . .
C71 C -0.0001(6) -0.1109(3) 0.2089(3) 0.064(2) Uani 1 1 d . . .
H71 H -0.0224 -0.1501 0.2044 0.076 Uiso 1 1 calc R . .
C72 C 0.0740(6) -0.1043(4) 0.1995(4) 0.070(3) Uani 1 1 d . . .
H72 H 0.1014 -0.1388 0.1883 0.084 Uiso 1 1 calc R . .
C73 C 0.1070(6) -0.0464(5) 0.2068(5) 0.078(3) Uani 1 1 d . . .
H73 H 0.1574 -0.0418 0.2030 0.093 Uiso 1 1 calc R . .
C74 C 0.0650(5) 0.0034(3) 0.2195(4) 0.064(2) Uani 1 1 d . . .
H74 H 0.0867 0.0433 0.2215 0.077 Uiso 1 1 calc R . .
C75 C -0.0556(4) 0.0666(3) 0.3137(2) 0.0393(12) Uani 1 1 d . . .
C76 C -0.1159(4) 0.0855(3) 0.3428(3) 0.0475(14) Uani 1 1 d . . .
H76 H -0.1598 0.0967 0.3273 0.057 Uiso 1 1 calc R . .
C77 C -0.1101(5) 0.0873(4) 0.3937(3) 0.059(2) Uani 1 1 d . . .
H77 H -0.1508 0.0985 0.4129 0.071 Uiso 1 1 calc R . .
C78 C -0.0473(6) 0.0734(4) 0.4167(3) 0.060(2) Uani 1 1 d . . .
H78 H -0.0447 0.0757 0.4516 0.072 Uiso 1 1 calc R . .
C79 C 0.0136(5) 0.0558(3) 0.3901(3) 0.0513(17) Uani 1 1 d . . .
H79 H 0.0575 0.0467 0.4065 0.062 Uiso 1 1 calc R . .
C80 C 0.0086(4) 0.0519(2) 0.3378(2) 0.0425(13) Uani 1 1 d . . .
H80 H 0.0492 0.0392 0.3192 0.051 Uiso 1 1 calc R . .
S1B S -0.23582(12) 0.22401(9) 0.26318(8) 0.0558(5) Uani 1 1 d . A 1
F1B F -0.2457(4) 0.3451(3) 0.2821(4) 0.118(3) Uani 1 1 d . A 1
O1B O -0.1603(3) 0.2307(3) 0.2572(3) 0.0719(19) Uani 1 1 d . A 1
C1B C -0.2686(6) 0.3045(6) 0.2498(5) 0.087(4) Uani 1 1 d . A 1
F2B F -0.2472(6) 0.3223(4) 0.2089(4) 0.132(4) Uani 1 1 d . A 1
O2B O -0.2716(4) 0.1928(3) 0.2235(3) 0.084(2) Uani 1 1 d . A 1
O3B O -0.2597(7) 0.2108(6) 0.3125(3) 0.134(5) Uani 1 1 d . A 1
F3B F -0.3402(4) 0.3016(6) 0.2544(5) 0.194(7) Uani 1 1 d . A 1
S1A S 0.23870(13) 0.10411(10) 0.16063(11) 0.0646(6) Uani 1 1 d . B 1
O1A O 0.1736(3) 0.1170(3) 0.1874(2) 0.0507(11) Uani 1 1 d . B 1
F1A F 0.1714(4) 0.1560(4) 0.0851(3) 0.092(2) Uani 1 1 d . B 1
C1A C 0.2316(5) 0.1572(4) 0.1091(4) 0.0623(19) Uani 1 1 d . B 1
F2A F 0.2870(4) 0.1575(4) 0.0792(3) 0.104(3) Uani 1 1 d . B 1
O2A O 0.2400(5) 0.0430(4) 0.1381(4) 0.090(3) Uani 1 1 d . B 1
O3A O 0.3055(3) 0.1210(2) 0.1831(2) 0.0534(12) Uani 1 1 d . B 1
F3A F 0.2348(4) 0.2172(3) 0.1224(3) 0.092(2) Uani 1 1 d . B 1
S1C S 0.25087(15) -0.00126(10) 0.41799(15) 0.0853(10) Uani 1 1 d . . .
O1C O 0.1921(4) 0.0396(3) 0.4332(4) 0.094(3) Uani 1 1 d . . .
F1C F 0.2362(6) 0.0453(4) 0.3317(5) 0.151(5) Uani 1 1 d . . .
C1C C 0.2352(11) -0.0108(6) 0.3529(7) 0.116(6) Uani 1 1 d . . .
O2C O 0.3197(4) 0.0309(4) 0.4217(4) 0.099(3) Uani 1 1 d . . .
F2C F 0.2859(7) -0.0450(4) 0.3327(4) 0.143(4) Uani 1 1 d . . .
O3C O 0.2481(5) -0.0641(4) 0.4384(6) 0.136(5) Uani 1 1 d . . .
F3C F 0.1721(6) -0.0377(4) 0.3435(5) 0.139(4) Uani 1 1 d . . .
S1D S 0.24677(18) 0.4208(3) 0.00360(11) 0.1522(17) Uani 1 1 d DU C 1
O1D O 0.2520(4) 0.4265(5) -0.04896(16) 0.091(2) Uani 1 1 d DU C 1
F1D F 0.2101(7) 0.2983(7) -0.0152(4) 0.178(5) Uani 1 1 d DU C 1
C1D C 0.2529(7) 0.3345(4) 0.0114(4) 0.158(8) Uani 1 1 d DU C 1
O2D O 0.3042(3) 0.4474(4) 0.0325(2) 0.084(2) Uani 1 1 d DU C 1
F2D F 0.2442(6) 0.3141(6) 0.0571(4) 0.150(4) Uani 1 1 d DU C 1
O3D O 0.1757(3) 0.4341(5) 0.0233(3) 0.093(2) Uani 1 1 d DU C 1
F3D F 0.3193(7) 0.3186(9) 0.0002(6) 0.234(8) Uani 1 1 d DU C 1
O1L2 O 0.0050(11) 0.2910(7) 0.4773(7) 0.045(4) Uani 0.25 1 d PDU . .
H1LD H -0.0209 0.2813 0.5015 0.067 Uiso 0.25 1 calc PR . .
C2L2 C -0.0805(14) 0.3470(16) 0.4400(12) 0.056(6) Uani 0.25 1 d PDU . .
H2LD H -0.1154 0.3315 0.4641 0.083 Uiso 0.25 1 calc PR . .
H2LE H -0.0764 0.3173 0.4127 0.083 Uiso 0.25 1 calc PR . .
H2LF H -0.0967 0.3872 0.4272 0.083 Uiso 0.25 1 calc PR . .
C3L2 C 0.0401(12) 0.3787(11) 0.4224(8) 0.075(5) Uani 0.50 1 d PDU . .
H3LD H 0.0902 0.3817 0.4333 0.112 Uiso 0.25 1 calc PR . .
H3LE H 0.0231 0.4198 0.4121 0.112 Uiso 0.25 1 calc PR . .
H3LF H 0.0369 0.3499 0.3945 0.112 Uiso 0.25 1 calc PR . .
C1L2 C -0.0068(12) 0.3547(8) 0.4650(9) 0.056(7) Uani 0.25 1 d PDU . .
H1LC H -0.0077 0.3830 0.4943 0.067 Uiso 0.25 1 calc PR . .
O1L O 0.2869(3) 0.4202(2) 0.2885(2) 0.0537(12) Uani 1 1 d . . .
H1LF H 0.3086 0.4088 0.2629 0.081 Uiso 1 1 calc R . .
C1L C 0.2733(5) 0.3691(4) 0.3182(4) 0.062(2) Uani 1 1 d . . .
H1LE H 0.2973 0.3748 0.3509 0.075 Uiso 1 1 calc R . .
C2L C 0.1926(7) 0.3543(5) 0.3261(6) 0.098(5) Uani 1 1 d . . .
H2LG H 0.1664 0.3929 0.3327 0.148 Uiso 1 1 calc R . .
H2LH H 0.1873 0.3261 0.3542 0.148 Uiso 1 1 calc R . .
H2LI H 0.1732 0.3346 0.2964 0.148 Uiso 1 1 calc R . .
C3L C 0.3041(8) 0.3097(5) 0.2921(6) 0.103(4) Uani 1 1 d U . .
H3LG H 0.3539 0.3173 0.2820 0.155 Uiso 1 1 calc R . .
H3LH H 0.2750 0.3001 0.2630 0.155 Uiso 1 1 calc R . .
H3LI H 0.3026 0.2746 0.3151 0.155 Uiso 1 1 calc R . .

loop_
_atom_site_aniso_label
_atom_site_aniso_U_11
_atom_site_aniso_U_22
_atom_site_aniso_U_33
_atom_site_aniso_U_23
_atom_site_aniso_U_13
_atom_site_aniso_U_12
Pd1 0.03379(17) 0.02579(14) 0.03332(17) 0.00537(11) -0.00380(14) 0.00073(13)
P1 0.0322(6) 0.0242(5) 0.0350(6) 0.0048(5) -0.0038(5) 0.0001(5)
N1 0.033(2) 0.0243(16) 0.035(2) 0.0010(15) -0.0048(16) 0.0016(15)
C1 0.035(3) 0.0202(18) 0.050(3) 0.0020(18) -0.002(2) -0.0024(17)
O1 0.042(2) 0.042(2) 0.050(3) -0.0038(19) -0.001(2) 0.0014(17)
Pd2 0.03489(17) 0.02518(14) 0.02890(15) 0.00161(12) 0.00011(13) -0.00418(12)
C2 0.029(2) 0.024(2) 0.055(3) 0.000(2) -0.007(2) -0.0051(17)
N2 0.032(2) 0.0274(19) 0.054(3) 0.0022(18) -0.004(2) 0.0028(16)
P2 0.0378(7) 0.0239(5) 0.0361(7) 0.0067(4) -0.0069(5) -0.0002(4)
O2 0.110(6) 0.047(3) 0.083(5) 0.003(3) -0.024(4) -0.013(4)
C3 0.028(2) 0.0259(19) 0.034(2) -0.0016(16) -0.0030(18) 0.0022(16)
N3 0.036(2) 0.0283(19) 0.048(3) 0.0063(18) -0.003(2) -0.0027(16)
P3 0.0375(7) 0.0208(5) 0.0293(6) -0.0003(4) 0.0000(5) -0.0011(4)
C4 0.035(3) 0.028(2) 0.050(3) -0.009(2) -0.009(2) -0.0041(18)
N4 0.041(3) 0.0248(16) 0.0314(19) -0.0005(14) 0.0009(17) 0.0013(15)
P4 0.0375(7) 0.0246(5) 0.0319(6) 0.0036(4) -0.0012(5) -0.0043(5)
N5 0.044(2) 0.0221(15) 0.037(2) 0.0029(15) 0.002(2) -0.0082(15)
C5 0.033(3) 0.029(2) 0.051(3) -0.0017(19) -0.010(2) 0.0019(17)
C6 0.029(2) 0.0219(19) 0.063(4) -0.003(2) -0.007(2) -0.0001(16)
N6 0.064(4) 0.039(3) 0.045(3) 0.004(2) -0.014(3) 0.001(2)
C7 0.036(3) 0.0151(16) 0.057(3) 0.0027(18) -0.003(2) 0.0000(16)
N7 0.067(4) 0.067(4) 0.039(3) 0.005(3) 0.004(3) -0.004(4)
C8 0.032(2) 0.0192(18) 0.061(4) 0.002(2) -0.003(2) 0.0000(16)
N8 0.046(3) 0.038(2) 0.036(2) 0.0036(18) -0.0005(19) 0.0056(19)
C9 0.033(2) 0.0216(17) 0.035(2) -0.0014(15) -0.0039(19) 0.0017(15)
C10 0.031(2) 0.0235(19) 0.050(3) 0.0060(19) 0.005(2) 0.0064(17)
C11 0.037(3) 0.0191(17) 0.048(3) 0.0035(18) -0.004(2) 0.0031(17)
C12 0.032(2) 0.035(2) 0.038(2) -0.0074(19) 0.002(2) 0.0029(19)
C13 0.030(2) 0.0247(18) 0.046(3) -0.0039(17) -0.001(2) 0.0006(16)
C14 0.045(3) 0.032(2) 0.034(2) -0.0043(19) 0.001(2) -0.0047(19)
C15 0.048(3) 0.032(2) 0.040(3) -0.004(2) -0.004(2) 0.000(2)
C16 0.060(4) 0.027(2) 0.039(3) -0.002(2) -0.009(3) -0.003(2)
C17 0.053(3) 0.036(2) 0.034(3) -0.0005(19) 0.004(2) -0.004(2)
C18 0.049(3) 0.028(2) 0.038(3) -0.0006(18) -0.003(2) -0.005(2)
C19 0.080(5) 0.045(3) 0.040(3) -0.009(3) -0.018(3) 0.011(3)
C20 0.078(5) 0.047(3) 0.029(3) -0.005(2) -0.011(3) -0.008(3)
C21 0.070(6) 0.131(10) 0.041(4) -0.003(5) -0.004(4) -0.023(6)
C22 0.050(4) 0.074(5) 0.039(3) -0.002(3) -0.007(3) -0.001(3)
C23 0.046(3) 0.068(4) 0.034(3) 0.007(3) -0.003(2) -0.005(3)
C24 0.046(3) 0.041(3) 0.038(3) 0.004(2) 0.001(2) 0.004(2)
C25 0.049(3) 0.037(2) 0.047(3) -0.001(2) -0.012(3) 0.006(3)
C26 0.054(4) 0.064(4) 0.040(3) 0.006(3) -0.007(3) -0.001(3)
C27 0.031(3) 0.039(3) 0.049(3) 0.015(2) -0.001(2) 0.004(2)
C28 0.040(3) 0.033(2) 0.040(3) 0.011(2) -0.002(2) 0.008(2)
C29 0.038(3) 0.0253(19) 0.049(3) 0.008(2) -0.003(2) 0.0021(17)
C30 0.044(3) 0.0261(18) 0.035(2) 0.0010(16) -0.001(2) 0.003(2)
C31 0.060(4) 0.035(3) 0.046(3) 0.001(2) 0.006(3) -0.001(3)
C32 0.069(5) 0.043(3) 0.048(3) -0.007(2) 0.003(3) 0.003(3)
C33 0.078(6) 0.046(4) 0.057(4) -0.011(3) -0.006(4) -0.010(4)
C34 0.055(5) 0.077(6) 0.092(7) -0.039(5) 0.006(5) -0.027(4)
C35 0.055(4) 0.072(5) 0.054(4) -0.025(4) 0.010(3) -0.025(4)
C36 0.045(3) 0.026(2) 0.036(3) 0.0042(18) -0.003(2) -0.0017(19)
C37 0.064(4) 0.031(2) 0.038(3) 0.0026(19) -0.014(3) 0.002(3)
C38 0.097(6) 0.038(3) 0.043(3) 0.011(2) -0.010(4) 0.008(4)
C39 0.071(5) 0.040(3) 0.083(6) 0.024(4) 0.009(5) -0.002(3)
C40 0.053(4) 0.030(3) 0.138(9) 0.009(4) 0.006(5) -0.007(3)
C41 0.037(3) 0.032(3) 0.081(5) 0.007(3) -0.003(3) -0.003(2)
C42 0.047(3) 0.0235(18) 0.041(3) 0.0073(19) -0.010(2) 0.0032(18)
C43 0.046(3) 0.033(2) 0.041(3) 0.0093(19) 0.000(3) 0.004(2)
C44 0.071(5) 0.048(3) 0.044(3) 0.015(3) 0.009(3) 0.013(3)
C45 0.083(6) 0.039(3) 0.037(3) 0.002(2) -0.004(3) 0.006(3)
C46 0.063(4) 0.028(2) 0.058(4) 0.005(2) -0.018(3) -0.002(3)
C47 0.051(4) 0.029(2) 0.046(3) 0.004(2) -0.009(3) -0.004(2)
C48 0.050(3) 0.0235(18) 0.044(3) 0.0026(17) -0.009(3) -0.0029(19)
C49 0.061(4) 0.025(2) 0.064(4) -0.004(2) -0.016(3) 0.001(2)
C50 0.099(8) 0.038(3) 0.084(6) -0.007(3) -0.030(6) -0.014(4)
C51 0.096(8) 0.054(4) 0.074(6) 0.000(4) -0.021(5) -0.031(5)
C52 0.062(5) 0.051(4) 0.123(9) 0.000(5) -0.033(6) -0.020(4)
C53 0.056(4) 0.031(3) 0.116(8) 0.006(4) -0.033(5) -0.007(3)
C54 0.041(3) 0.028(2) 0.030(2) 0.0036(17) -0.004(2) -0.0001(18)
C55 0.037(3) 0.026(2) 0.038(3) 0.0011(18) -0.005(2) -0.0057(18)
C56 0.039(3) 0.033(2) 0.038(3) 0.0043(19) -0.001(2) -0.008(2)
C57 0.042(3) 0.0216(18) 0.035(2) -0.0008(16) 0.001(2) -0.0002(18)
C58 0.045(3) 0.036(3) 0.039(3) -0.007(2) 0.004(2) 0.001(2)
C59 0.056(4) 0.044(3) 0.047(3) -0.014(3) 0.005(3) -0.004(3)
C60 0.073(5) 0.038(3) 0.050(4) -0.011(3) 0.004(3) 0.014(3)
C61 0.059(5) 0.056(4) 0.065(5) -0.013(4) -0.003(4) 0.019(4)
C62 0.050(4) 0.043(3) 0.045(3) -0.008(2) -0.001(3) 0.004(3)
C63 0.045(3) 0.027(2) 0.030(2) 0.0004(17) -0.002(2) 0.0007(19)
C64 0.062(4) 0.026(2) 0.034(3) -0.0004(18) 0.005(3) -0.004(2)
C65 0.083(5) 0.031(2) 0.037(3) 0.004(2) 0.003(3) -0.008(3)
C66 0.074(5) 0.031(3) 0.056(4) 0.014(3) -0.009(4) -0.007(3)
C67 0.057(4) 0.031(3) 0.071(5) 0.008(3) -0.008(4) 0.004(3)
C68 0.045(3) 0.030(2) 0.055(4) 0.003(2) -0.006(3) 0.001(2)
C69 0.060(4) 0.0256(19) 0.037(2) 0.0044(17) 0.002(3) 0.007(2)
C70 0.066(4) 0.027(2) 0.037(3) -0.0002(19) -0.003(3) -0.003(2)
C71 0.099(6) 0.033(3) 0.059(4) 0.002(3) -0.023(5) 0.018(3)
C72 0.088(7) 0.057(4) 0.065(5) 0.019(4) 0.024(5) 0.027(4)
C73 0.070(6) 0.067(5) 0.096(8) 0.026(5) 0.020(6) 0.020(4)
C74 0.062(5) 0.038(3) 0.092(6) 0.017(4) 0.021(5) 0.017(3)
C75 0.056(4) 0.030(2) 0.032(2) 0.0034(19) -0.005(2) -0.009(2)
C76 0.052(4) 0.051(3) 0.040(3) 0.007(3) -0.002(3) -0.006(3)
C77 0.071(5) 0.073(5) 0.034(3) -0.002(3) 0.008(3) -0.014(4)
C78 0.088(6) 0.057(4) 0.034(3) 0.007(3) -0.006(3) -0.017(4)
C79 0.067(5) 0.040(3) 0.047(3) 0.010(2) -0.011(3) -0.014(3)
C80 0.049(4) 0.026(2) 0.053(3) 0.009(2) -0.008(3) -0.008(2)
S1B 0.0632(11) 0.0471(9) 0.0571(10) -0.0106(8) 0.0169(9) -0.0170(8)
F1B 0.089(5) 0.082(4) 0.184(9) -0.080(5) -0.019(5) 0.007(3)
O1B 0.050(3) 0.054(3) 0.111(6) 0.018(3) -0.003(3) 0.009(3)
C1B 0.056(5) 0.102(8) 0.105(8) -0.070(7) -0.029(5) 0.031(5)
F2B 0.190(10) 0.064(4) 0.142(8) 0.013(5) -0.049(8) 0.031(5)
O2B 0.088(5) 0.073(4) 0.092(5) -0.037(4) 0.020(4) -0.029(4)
O3B 0.181(11) 0.144(9) 0.075(5) -0.025(5) 0.056(6) -0.103(9)
F3B 0.049(4) 0.251(13) 0.281(14) -0.196(12) -0.052(6) 0.055(6)
S1A 0.0577(11) 0.0494(10) 0.0868(16) -0.0118(10) 0.0033(11) -0.0045(8)
O1A 0.037(2) 0.053(3) 0.062(3) -0.004(2) 0.001(2) 0.005(2)
F1A 0.084(4) 0.104(5) 0.089(4) 0.021(4) -0.026(3) -0.019(4)
C1A 0.058(5) 0.054(4) 0.076(5) -0.004(4) 0.006(4) 0.004(4)
F2A 0.098(5) 0.120(6) 0.094(5) 0.034(4) 0.037(4) 0.037(5)
O2A 0.077(5) 0.084(5) 0.108(6) -0.037(5) -0.006(5) -0.007(4)
O3A 0.038(2) 0.045(2) 0.076(4) 0.003(2) 0.002(2) -0.0018(19)
F3A 0.072(4) 0.046(3) 0.159(7) 0.001(3) -0.016(4) 0.002(3)
S1C 0.0598(13) 0.0384(9) 0.158(3) 0.0122(13) 0.0251(16) 0.0040(8)
O1C 0.069(4) 0.042(3) 0.171(9) 0.003(4) 0.039(5) 0.000(3)
F1C 0.149(9) 0.054(4) 0.250(14) 0.007(6) -0.003(9) 0.026(5)
C1C 0.146(15) 0.061(7) 0.140(14) -0.006(8) -0.031(12) 0.025(8)
O2C 0.056(4) 0.081(5) 0.160(9) 0.026(6) 0.021(5) -0.003(4)
F2C 0.178(10) 0.083(5) 0.167(9) -0.022(6) 0.005(8) 0.066(6)
O3C 0.079(6) 0.046(4) 0.281(16) 0.012(6) 0.050(8) 0.007(4)
F3C 0.133(8) 0.085(6) 0.198(11) 0.002(6) -0.031(8) -0.007(6)
S1D 0.0737(19) 0.334(5) 0.0491(14) -0.037(2) 0.0130(13) -0.049(3)
O1D 0.093(4) 0.115(4) 0.066(3) -0.009(3) 0.007(3) -0.007(4)
F1D 0.180(7) 0.183(7) 0.173(6) -0.019(5) -0.008(5) -0.009(5)
C1D 0.156(9) 0.164(9) 0.154(9) -0.009(5) -0.004(5) 0.001(5)
O2D 0.074(4) 0.111(4) 0.067(3) -0.007(3) 0.003(3) -0.015(3)
F2D 0.161(6) 0.151(6) 0.138(5) 0.000(4) -0.005(4) -0.007(4)
O3D 0.082(4) 0.132(5) 0.066(3) -0.002(3) 0.002(3) -0.015(4)
F3D 0.228(9) 0.239(9) 0.235(9) -0.012(5) 0.002(5) 0.001(5)
O1L2 0.045(4) 0.044(4) 0.045(4) 0.000(2) 0.001(2) 0.003(2)
C2L2 0.056(7) 0.056(7) 0.055(7) -0.0001(10) 0.0002(10) 0.0000(10)
C3L2 0.075(5) 0.074(5) 0.074(5) -0.001(2) 0.000(2) 0.000(2)
C1L2 0.056(7) 0.056(7) 0.055(7) -0.001(2) 0.001(2) 0.001(2)
O1L 0.060(3) 0.0320(19) 0.069(3) 0.003(2) -0.010(3) -0.0080(19)
C1L 0.067(5) 0.053(4) 0.067(5) 0.018(4) 0.027(4) 0.008(4)
C2L 0.102(9) 0.055(5) 0.138(11) 0.026(6) 0.048(9) 0.001(5)
C3L 0.119(9) 0.055(5) 0.136(10) 0.037(6) 0.041(8) 0.020(5)

loop_
_atom_type_symbol
_atom_type_description
_atom_type_scat_dispersion_real
_atom_type_scat_dispersion_imag
_atom_type_scat_source
C C 0.0033 0.0016 'International Tables Vol C Tables 4.2.6.8 and 6.1.1.4'
H H 0.0000 0.0000 'International Tables Vol C Tables 4.2.6.8 and 6.1.1.4'
N N 0.0061 0.0033 'International Tables Vol C Tables 4.2.6.8 and 6.1.1.4'
O O 0.0106 0.0060 'International Tables Vol C Tables 4.2.6.8 and 6.1.1.4'
F F 0.0171 0.0103 'International Tables Vol C Tables 4.2.6.8 and 6.1.1.4'
P P 0.1023 0.0942 'International Tables Vol C Tables 4.2.6.8 and 6.1.1.4'
S S 0.1246 0.1234 'International Tables Vol C Tables 4.2.6.8 and 6.1.1.4'
Pd Pd -0.9988 1.0072 'International Tables Vol C Tables 4.2.6.8 and 6.1.1.4'

loop_
_geom_angle_atom_site_label_1
_geom_angle_atom_site_label_2
_geom_angle_atom_site_label_3
_geom_angle
_geom_angle_site_symmetry_1
_geom_angle_site_symmetry_3
_geom_angle_publ_flag
N8 Pd1 N1 85.78(19) . . ?
N8 Pd1 P1 175.47(16) . . ?
N1 Pd1 P1 91.39(13) . . ?
N8 Pd1 P2 91.37(14) . . ?
N1 Pd1 P2 177.10(14) . . ?
P1 Pd1 P2 91.42(5) . . ?
C27 P1 C36 105.0(3) . . ?
C27 P1 C30 104.9(3) . . ?
C36 P1 C30 107.4(3) . . ?
C27 P1 Pd1 113.6(2) . . ?
C36 P1 Pd1 110.0(2) . . ?
C30 P1 Pd1 115.2(2) . . ?
C5 N1 C1 118.5(4) . . ?
C5 N1 Pd1 121.5(4) . . ?
C1 N1 Pd1 119.9(3) . . ?
N1 C1 C2 122.4(5) . . ?
N4 Pd2 N5 86.07(17) . . ?
N4 Pd2 P4 177.96(13) . . ?
N5 Pd2 P4 91.92(11) . . ?
N4 Pd2 P3 91.01(13) . . ?
N5 Pd2 P3 176.74(12) . . ?
P4 Pd2 P3 90.99(5) . . ?
C1 C2 C3 120.2(5) . . ?
C7 N2 C6 123.0(6) . . ?
C42 P2 C29 105.1(3) . . ?
C42 P2 C48 105.9(3) . . ?
C29 P2 C48 106.2(3) . . ?
C42 P2 Pd1 110.18(17) . . ?
C29 P2 Pd1 115.30(17) . . ?
C48 P2 Pd1 113.5(2) . . ?
C2 C3 C4 116.7(5) . . ?
C2 C3 C6 123.6(5) . . ?
C4 C3 C6 119.6(5) . . ?
C7 N3 C8 120.9(6) . . ?
C57 P3 C54 106.4(3) . . ?
C57 P3 C63 104.4(3) . . ?
C54 P3 C63 104.9(3) . . ?
C57 P3 Pd2 115.4(2) . . ?
C54 P3 Pd2 114.04(19) . . ?
C63 P3 Pd2 110.77(18) . . ?
C5 C4 C3 120.0(5) . . ?
C11 N4 C12 119.2(5) . . ?
C11 N4 Pd2 119.4(3) . . ?
C12 N4 Pd2 121.3(4) . . ?
C75 P4 C56 105.5(3) . . ?
C75 P4 C69 105.0(3) . . ?
C56 P4 C69 106.4(3) . . ?
C75 P4 Pd2 110.74(19) . . ?
C56 P4 Pd2 113.38(19) . . ?
C69 P4 Pd2 115.0(2) . . ?
C14 N5 C18 119.2(5) . . ?
C14 N5 Pd2 120.9(4) . . ?
C18 N5 Pd2 119.8(4) . . ?
N1 C5 C4 122.2(5) . . ?
N2 C6 C3 114.4(4) . . ?
C20 N6 C19 122.5(7) . . ?
O1 C7 N2 123.6(6) . . ?
O1 C7 N3 120.9(6) . . ?
N2 C7 N3 115.5(6) . . ?
C20 N7 C21 120.2(9) . . ?
N3 C8 C9 113.8(4) . . ?
C24 N8 C25 119.3(6) . . ?
C24 N8 Pd1 120.8(4) . . ?
C25 N8 Pd1 119.9(5) . . ?
C13 C9 C10 117.3(5) . . ?
C13 C9 C8 119.0(4) . . ?
C10 C9 C8 123.7(5) . . ?
C11 C10 C9 119.4(5) . . ?
N4 C11 C10 122.6(5) . . ?
N4 C12 C13 121.5(5) . . ?
C12 C13 C9 120.0(5) . . ?
N5 C14 C15 123.2(6) . . ?
C14 C15 C16 118.9(6) . . ?
C17 C16 C15 117.2(6) . . ?
C17 C16 C19 121.7(7) . . ?
C15 C16 C19 121.1(7) . . ?
C16 C17 C18 121.1(6) . . ?
N5 C18 C17 120.4(6) . . ?
N6 C19 C16 115.7(6) . . ?
O2 C20 N6 121.6(9) . . ?
O2 C20 N7 123.6(9) . . ?
N6 C20 N7 114.8(7) . . ?
N7 C21 C22 115.9(7) . . ?
C26 C22 C23 117.6(7) . . ?
C26 C22 C21 120.1(7) . . ?
C23 C22 C21 122.1(8) . . ?
C24 C23 C22 120.1(7) . . ?
N8 C24 C23 121.5(6) . . ?
N8 C25 C26 121.2(7) . . ?
C25 C26 C22 120.3(7) . . ?
C28 C27 P1 112.8(4) . . ?
C27 C28 C29 112.5(5) . . ?
C28 C29 P2 111.7(4) . . ?
C35 C30 C31 118.5(6) . . ?
C35 C30 P1 121.1(5) . . ?
C31 C30 P1 120.4(5) . . ?
C32 C31 C30 121.7(7) . . ?
C33 C32 C31 120.8(7) . . ?
C32 C33 C34 119.1(7) . . ?
C35 C34 C33 119.3(8) . . ?
C34 C35 C30 120.5(8) . . ?
C41 C36 C37 120.9(5) . . ?
C41 C36 P1 119.6(5) . . ?
C37 C36 P1 119.4(5) . . ?
C36 C37 C38 119.6(7) . . ?
C39 C38 C37 119.9(8) . . ?
C38 C39 C40 119.9(6) . . ?
C41 C40 C39 119.0(8) . . ?
C36 C41 C40 120.4(7) . . ?
C47 C42 C43 118.9(6) . . ?
C47 C42 P2 120.6(5) . . ?
C43 C42 P2 120.4(5) . . ?
C44 C43 C42 120.9(7) . . ?
C43 C44 C45 118.7(8) . . ?
C46 C45 C44 120.4(7) . . ?
C45 C46 C47 120.7(7) . . ?
C46 C47 C42 120.2(7) . . ?
C53 C48 C49 117.8(6) . . ?
C53 C48 P2 122.0(5) . . ?
C49 C48 P2 120.2(5) . . ?
C50 C49 C48 118.5(8) . . ?
C51 C50 C49 121.9(9) . . ?
C52 C51 C50 119.9(8) . . ?
C51 C52 C53 120.2(10) . . ?
C48 C53 C52 121.5(8) . . ?
C55 C54 P3 114.2(4) . . ?
C54 C55 C56 111.1(4) . . ?
C55 C56 P4 112.4(4) . . ?
C62 C57 C58 119.9(6) . . ?
C62 C57 P3 121.3(5) . . ?
C58 C57 P3 118.7(5) . . ?
C57 C58 C59 120.9(6) . . ?
C58 C59 C60 118.4(7) . . ?
C61 C60 C59 121.1(7) . . ?
C60 C61 C62 119.3(8) . . ?
C57 C62 C61 120.2(7) . . ?
C64 C63 C68 120.8(5) . . ?
C64 C63 P3 119.9(5) . . ?
C68 C63 P3 119.1(5) . . ?
C63 C64 C65 120.6(7) . . ?
C64 C65 C66 119.1(7) . . ?
C65 C66 C67 120.9(6) . . ?
C68 C67 C66 118.3(7) . . ?
C63 C68 C67 120.2(7) . . ?
C74 C69 C70 119.5(6) . . ?
C74 C69 P4 121.0(5) . . ?
C70 C69 P4 119.5(6) . . ?
C71 C70 C69 118.5(7) . . ?
C70 C71 C72 121.0(8) . . ?
C73 C72 C71 119.4(8) . . ?
C74 C73 C72 118.8(10) . . ?
C73 C74 C69 122.7(8) . . ?
C80 C75 C76 118.4(6) . . ?
C80 C75 P4 120.2(6) . . ?
C76 C75 P4 121.3(5) . . ?
C77 C76 C75 119.8(8) . . ?
C78 C77 C76 121.2(8) . . ?
C77 C78 C79 121.5(7) . . ?
C78 C79 C80 118.5(7) . . ?
C75 C80 C79 120.6(7) . . ?
O1B S1B O2B 114.8(5) . . ?
O1B S1B O3B 115.6(7) . . ?
O2B S1B O3B 117.6(5) . . ?
O1B S1B C1B 101.9(5) . . ?
O2B S1B C1B 97.9(5) . . ?
O3B S1B C1B 105.2(7) . . ?
F2B C1B F1B 106.6(14) . . ?
F2B C1B F3B 114.6(13) . . ?
F1B C1B F3B 107.2(8) . . ?
F2B C1B S1B 110.8(7) . . ?
F1B C1B S1B 112.5(9) . . ?
F3B C1B S1B 105.3(12) . . ?
O3A S1A O1A 117.9(4) . . ?
O3A S1A O2A 113.3(5) . . ?
O1A S1A O2A 113.7(5) . . ?
O3A S1A C1A 103.4(4) . . ?
O1A S1A C1A 101.9(4) . . ?
O2A S1A C1A 104.4(5) . . ?
F1A C1A F2A 111.8(9) . . ?
F1A C1A F3A 101.0(8) . . ?
F2A C1A F3A 97.3(8) . . ?
F1A C1A S1A 115.9(7) . . ?
F2A C1A S1A 115.1(7) . . ?
F3A C1A S1A 113.4(7) . . ?
O2C S1C O1C 110.6(5) . . ?
O2C S1C O3C 116.4(6) . . ?
O1C S1C O3C 115.0(5) . . ?
O2C S1C C1C 105.3(8) . . ?
O1C S1C C1C 102.9(7) . . ?
O3C S1C C1C 105.0(8) . . ?
F2C C1C F3C 108.0(13) . . ?
F2C C1C F1C 108.6(17) . . ?
F3C C1C F1C 108.9(14) . . ?
F2C C1C S1C 110.8(12) . . ?
F3C C1C S1C 112.3(15) . . ?
F1C C1C S1C 108.3(11) . . ?
O1D S1D O2D 117.0(5) . . ?
O1D S1D O3D 114.2(5) . . ?
O2D S1D O3D 113.2(5) . . ?
O1D S1D C1D 101.2(6) . . ?
O2D S1D C1D 106.7(6) . . ?
O3D S1D C1D 102.1(6) . . ?
F3D C1D F2D 104.1(7) . . ?
F3D C1D F1D 106.5(7) . . ?
F2D C1D F1D 103.8(7) . . ?
F3D C1D S1D 106.8(11) . . ?
F2D C1D S1D 115.3(9) . . ?
F1D C1D S1D 119.0(10) . . ?
O1L2 C1L2 C3L2 114.3(18) . . ?
O1L2 C1L2 C2L2 98(2) . . ?
C3L2 C1L2 C2L2 102(2) . . ?
O1L C1L C2L 114.9(8) . . ?
O1L C1L C3L 108.6(7) . . ?
C2L C1L C3L 104.3(10) . . ?

loop_
_geom_bond_atom_site_label_1
_geom_bond_atom_site_label_2
_geom_bond_distance
_geom_bond_site_symmetry_2
_geom_bond_publ_flag
Pd1 N8 2.106(5) . ?
Pd1 N1 2.108(4) . ?
Pd1 P1 2.2710(14) . ?
Pd1 P2 2.2791(13) . ?
P1 C27 1.809(6) . ?
P1 C36 1.815(5) . ?
P1 C30 1.819(6) . ?
N1 C5 1.342(7) . ?
N1 C1 1.342(7) . ?
C1 C2 1.379(7) . ?
O1 C7 1.246(8) . ?
Pd2 N4 2.089(4) . ?
Pd2 N5 2.110(5) . ?
Pd2 P4 2.2740(13) . ?
Pd2 P3 2.2745(14) . ?
C2 C3 1.384(7) . ?
N2 C7 1.350(8) . ?
N2 C6 1.429(8) . ?
P2 C42 1.805(6) . ?
P2 C29 1.807(6) . ?
P2 C48 1.812(6) . ?
O2 C20 1.243(10) . ?
C3 C4 1.411(8) . ?
C3 C6 1.497(7) . ?
N3 C7 1.366(8) . ?
N3 C8 1.450(8) . ?
P3 C57 1.800(5) . ?
P3 C54 1.802(6) . ?
P3 C63 1.820(5) . ?
C4 C5 1.375(8) . ?
N4 C11 1.327(8) . ?
N4 C12 1.356(7) . ?
P4 C75 1.800(6) . ?
P4 C56 1.810(6) . ?
P4 C69 1.816(6) . ?
N5 C14 1.335(8) . ?
N5 C18 1.342(8) . ?
N6 C20 1.335(11) . ?
N6 C19 1.444(10) . ?
N7 C20 1.359(12) . ?
N7 C21 1.433(13) . ?
C8 C9 1.491(7) . ?
N8 C24 1.343(9) . ?
N8 C25 1.350(8) . ?
C9 C13 1.399(8) . ?
C9 C10 1.405(7) . ?
C10 C11 1.380(7) . ?
C12 C13 1.380(7) . ?
C14 C15 1.372(8) . ?
C15 C16 1.412(9) . ?
C16 C17 1.371(10) . ?
C16 C19 1.496(9) . ?
C17 C18 1.401(9) . ?
C21 C22 1.505(12) . ?
C22 C26 1.380(12) . ?
C22 C23 1.393(10) . ?
C23 C24 1.373(9) . ?
C25 C26 1.379(10) . ?
C27 C28 1.515(8) . ?
C28 C29 1.549(9) . ?
C30 C35 1.382(10) . ?
C30 C31 1.386(9) . ?
C31 C32 1.359(10) . ?
C32 C33 1.353(13) . ?
C33 C34 1.426(14) . ?
C34 C35 1.380(11) . ?
C36 C41 1.375(9) . ?
C36 C37 1.389(9) . ?
C37 C38 1.400(8) . ?
C38 C39 1.393(13) . ?
C39 C40 1.411(14) . ?
C40 C41 1.399(10) . ?
C42 C47 1.405(9) . ?
C42 C43 1.406(9) . ?
C43 C44 1.396(9) . ?
C44 C45 1.416(13) . ?
C45 C46 1.375(12) . ?
C46 C47 1.389(10) . ?
C48 C53 1.372(11) . ?
C48 C49 1.410(8) . ?
C49 C50 1.406(10) . ?
C50 C51 1.349(16) . ?
C51 C52 1.345(16) . ?
C52 C53 1.394(10) . ?
C54 C55 1.538(7) . ?
C55 C56 1.539(8) . ?
C57 C62 1.380(10) . ?
C57 C58 1.392(8) . ?
C58 C59 1.396(9) . ?
C59 C60 1.397(12) . ?
C60 C61 1.390(12) . ?
C61 C62 1.399(10) . ?
C63 C64 1.374(9) . ?
C63 C68 1.396(9) . ?
C64 C65 1.393(9) . ?
C65 C66 1.401(12) . ?
C66 C67 1.412(12) . ?
C67 C68 1.400(9) . ?
C69 C74 1.374(11) . ?
C69 C70 1.419(8) . ?
C70 C71 1.390(10) . ?
C71 C72 1.409(15) . ?
C72 C73 1.405(16) . ?
C73 C74 1.371(12) . ?
C75 C80 1.398(9) . ?
C75 C76 1.432(11) . ?
C76 C77 1.383(10) . ?
C77 C78 1.359(13) . ?
C78 C79 1.395(13) . ?
C79 C80 1.422(10) . ?
S1B O1B 1.421(7) . ?
S1B O2B 1.433(7) . ?
S1B O3B 1.439(9) . ?
S1B C1B 1.873(14) . ?
F1B C1B 1.308(10) . ?
C1B F2B 1.242(17) . ?
C1B F3B 1.337(14) . ?
S1A O3A 1.431(6) . ?
S1A O1A 1.439(6) . ?
S1A O2A 1.452(8) . ?
S1A C1A 1.810(10) . ?
F1A C1A 1.296(11) . ?
C1A F2A 1.310(11) . ?
C1A F3A 1.343(11) . ?
S1C O2C 1.459(9) . ?
S1C O1C 1.462(8) . ?
S1C O3C 1.463(9) . ?
S1C C1C 1.802(19) . ?
F1C C1C 1.339(18) . ?
C1C F2C 1.32(2) . ?
C1C F3C 1.33(2) . ?
S1D O1D 1.434(4) . ?
S1D O2D 1.444(4) . ?
S1D O3D 1.455(4) . ?
S1D C1D 1.873(5) . ?
F1D C1D 1.327(5) . ?
C1D F3D 1.318(5) . ?
C1D F2D 1.325(5) . ?
O1L2 C1L2 1.428(5) . ?
C2L2 C1L2 1.540(5) . ?
C3L2 C1L2 1.539(5) . ?
O1L C1L 1.386(9) . ?
C1L C2L 1.550(15) . ?
C1L C3L 1.570(15) . ?

loop_
_geom_torsion_atom_site_label_1
_geom_torsion_atom_site_label_2
_geom_torsion_atom_site_label_3
_geom_torsion_atom_site_label_4
_geom_torsion
_geom_torsion_site_symmetry_1
_geom_torsion_site_symmetry_2
_geom_torsion_site_symmetry_3
_geom_torsion_site_symmetry_4
_geom_torsion_publ_flag
N8 Pd1 P1 C27 88.5(19) . . . . ?
N1 Pd1 P1 C27 139.9(3) . . . . ?
P2 Pd1 P1 C27 -39.4(2) . . . . ?
N8 Pd1 P1 C36 -29(2) . . . . ?
N1 Pd1 P1 C36 22.4(3) . . . . ?
P2 Pd1 P1 C36 -156.8(2) . . . . ?
N8 Pd1 P1 C30 -150.4(19) . . . . ?
N1 Pd1 P1 C30 -99.1(2) . . . . ?
P2 Pd1 P1 C30 81.6(2) . . . . ?
N8 Pd1 N1 C5 86.7(5) . . . . ?
P1 Pd1 N1 C5 -89.7(5) . . . . ?
P2 Pd1 N1 C5 76(3) . . . . ?
N8 Pd1 N1 C1 -88.9(5) . . . . ?
P1 Pd1 N1 C1 94.7(4) . . . . ?
P2 Pd1 N1 C1 -99(3) . . . . ?
C5 N1 C1 C2 1.2(9) . . . . ?
Pd1 N1 C1 C2 176.9(5) . . . . ?
N1 C1 C2 C3 -1.3(10) . . . . ?
N8 Pd1 P2 C42 -18.6(3) . . . . ?
N1 Pd1 P2 C42 -8(3) . . . . ?
P1 Pd1 P2 C42 157.8(2) . . . . ?
N8 Pd1 P2 C29 -137.3(3) . . . . ?
N1 Pd1 P2 C29 -127(3) . . . . ?
P1 Pd1 P2 C29 39.1(2) . . . . ?
N8 Pd1 P2 C48 99.9(3) . . . . ?
N1 Pd1 P2 C48 110(3) . . . . ?
P1 Pd1 P2 C48 -83.7(2) . . . . ?
C1 C2 C3 C4 0.9(9) . . . . ?
C1 C2 C3 C6 -176.8(6) . . . . ?
N4 Pd2 P3 C57 97.2(2) . . . . ?
N5 Pd2 P3 C57 123(3) . . . . ?
P4 Pd2 P3 C57 -83.28(19) . . . . ?
N4 Pd2 P3 C54 -139.2(2) . . . . ?
N5 Pd2 P3 C54 -113(3) . . . . ?
P4 Pd2 P3 C54 40.3(2) . . . . ?
N4 Pd2 P3 C63 -21.2(3) . . . . ?
N5 Pd2 P3 C63 5(3) . . . . ?
P4 Pd2 P3 C63 158.4(2) . . . . ?
C2 C3 C4 C5 -0.4(9) . . . . ?
C6 C3 C4 C5 177.4(6) . . . . ?
N5 Pd2 N4 C11 81.2(4) . . . . ?
P4 Pd2 N4 C11 93(4) . . . . ?
P3 Pd2 N4 C11 -100.2(4) . . . . ?
N5 Pd2 N4 C12 -95.4(4) . . . . ?
P4 Pd2 N4 C12 -84(4) . . . . ?
P3 Pd2 N4 C12 83.1(4) . . . . ?
N4 Pd2 P4 C75 7(4) . . . . ?
N5 Pd2 P4 C75 18.0(3) . . . . ?
P3 Pd2 P4 C75 -160.6(3) . . . . ?
N4 Pd2 P4 C56 125(4) . . . . ?
N5 Pd2 P4 C56 136.4(3) . . . . ?
P3 Pd2 P4 C56 -42.2(2) . . . . ?
N4 Pd2 P4 C69 -112(4) . . . . ?
N5 Pd2 P4 C69 -100.8(3) . . . . ?
P3 Pd2 P4 C69 80.6(2) . . . . ?
N4 Pd2 N5 C14 -85.1(4) . . . . ?
P4 Pd2 N5 C14 95.3(4) . . . . ?
P3 Pd2 N5 C14 -111(2) . . . . ?
N4 Pd2 N5 C18 99.4(4) . . . . ?
P4 Pd2 N5 C18 -80.2(4) . . . . ?
P3 Pd2 N5 C18 73(3) . . . . ?
C1 N1 C5 C4 -0.7(9) . . . . ?
Pd1 N1 C5 C4 -176.3(5) . . . . ?
C3 C4 C5 N1 0.3(10) . . . . ?
C7 N2 C6 C3 95.2(7) . . . . ?
C2 C3 C6 N2 -18.0(9) . . . . ?
C4 C3 C6 N2 164.3(6) . . . . ?
C6 N2 C7 O1 1.4(8) . . . . ?
C6 N2 C7 N3 -176.1(4) . . . . ?
C8 N3 C7 O1 6.3(7) . . . . ?
C8 N3 C7 N2 -176.2(4) . . . . ?
C7 N3 C8 C9 -83.1(6) . . . . ?
N1 Pd1 N8 C24 88.0(5) . . . . ?
P1 Pd1 N8 C24 139.5(17) . . . . ?
P2 Pd1 N8 C24 -92.6(4) . . . . ?
N1 Pd1 N8 C25 -94.5(5) . . . . ?
P1 Pd1 N8 C25 -43(2) . . . . ?
P2 Pd1 N8 C25 85.0(4) . . . . ?
N3 C8 C9 C13 178.9(5) . . . . ?
N3 C8 C9 C10 -0.3(8) . . . . ?
C13 C9 C10 C11 -2.3(8) . . . . ?
C8 C9 C10 C11 177.0(6) . . . . ?
C12 N4 C11 C10 -1.5(9) . . . . ?
Pd2 N4 C11 C10 -178.3(5) . . . . ?
C9 C10 C11 N4 2.3(9) . . . . ?
C11 N4 C12 C13 0.8(8) . . . . ?
Pd2 N4 C12 C13 177.4(4) . . . . ?
N4 C12 C13 C9 -0.8(8) . . . . ?
C10 C9 C13 C12 1.6(8) . . . . ?
C8 C9 C13 C12 -177.7(5) . . . . ?
C18 N5 C14 C15 2.8(8) . . . . ?
Pd2 N5 C14 C15 -172.7(4) . . . . ?
N5 C14 C15 C16 -0.5(9) . . . . ?
C14 C15 C16 C17 -2.2(8) . . . . ?
C14 C15 C16 C19 176.4(6) . . . . ?
C15 C16 C17 C18 2.8(8) . . . . ?
C19 C16 C17 C18 -175.8(6) . . . . ?
C14 N5 C18 C17 -2.2(8) . . . . ?
Pd2 N5 C18 C17 173.4(4) . . . . ?
C16 C17 C18 N5 -0.6(8) . . . . ?
C20 N6 C19 C16 101.6(8) . . . . ?
C17 C16 C19 N6 160.5(6) . . . . ?
C15 C16 C19 N6 -18.0(10) . . . . ?
C19 N6 C20 O2 2.7(11) . . . . ?
C19 N6 C20 N7 -179.2(6) . . . . ?
C21 N7 C20 O2 -12.3(12) . . . . ?
C21 N7 C20 N6 169.7(7) . . . . ?
C20 N7 C21 C22 -79.2(13) . . . . ?
N7 C21 C22 C26 177.3(9) . . . . ?
N7 C21 C22 C23 -7.1(17) . . . . ?
C26 C22 C23 C24 0.1(13) . . . . ?
C21 C22 C23 C24 -175.7(10) . . . . ?
C25 N8 C24 C23 -4.1(9) . . . . ?
Pd1 N8 C24 C23 173.5(6) . . . . ?
C22 C23 C24 N8 2.9(12) . . . . ?
C24 N8 C25 C26 2.3(9) . . . . ?
Pd1 N8 C25 C26 -175.3(5) . . . . ?
N8 C25 C26 C22 0.6(11) . . . . ?
C23 C22 C26 C25 -1.8(13) . . . . ?
C21 C22 C26 C25 174.1(9) . . . . ?
C36 P1 C27 C28 -177.7(5) . . . . ?
C30 P1 C27 C28 -64.7(5) . . . . ?
Pd1 P1 C27 C28 62.0(5) . . . . ?
P1 C27 C28 C29 -77.9(6) . . . . ?
C27 C28 C29 P2 75.2(6) . . . . ?
C42 P2 C29 C28 -180.0(4) . . . . ?
C48 P2 C29 C28 68.1(4) . . . . ?
Pd1 P2 C29 C28 -58.5(4) . . . . ?
C27 P1 C30 C35 139.2(6) . . . . ?
C36 P1 C30 C35 -109.5(7) . . . . ?
Pd1 P1 C30 C35 13.5(7) . . . . ?
C27 P1 C30 C31 -39.5(5) . . . . ?
C36 P1 C30 C31 71.9(5) . . . . ?
Pd1 P1 C30 C31 -165.1(4) . . . . ?
C35 C30 C31 C32 0.3(10) . . . . ?
P1 C30 C31 C32 178.9(5) . . . . ?
C30 C31 C32 C33 0.8(11) . . . . ?
C31 C32 C33 C34 -2.2(13) . . . . ?
C32 C33 C34 C35 2.7(16) . . . . ?
C33 C34 C35 C30 -1.7(17) . . . . ?
C31 C30 C35 C34 0.2(14) . . . . ?
P1 C30 C35 C34 -178.5(8) . . . . ?
C27 P1 C36 C41 -39.4(7) . . . . ?
C30 P1 C36 C41 -150.7(6) . . . . ?
Pd1 P1 C36 C41 83.2(6) . . . . ?
C27 P1 C36 C37 143.7(6) . . . . ?
C30 P1 C36 C37 32.4(6) . . . . ?
Pd1 P1 C36 C37 -93.7(5) . . . . ?
C41 C36 C37 C38 -1.3(11) . . . . ?
P1 C36 C37 C38 175.6(6) . . . . ?
C36 C37 C38 C39 3.2(12) . . . . ?
C37 C38 C39 C40 -4.8(14) . . . . ?
C38 C39 C40 C41 4.3(16) . . . . ?
C37 C36 C41 C40 0.9(12) . . . . ?
P1 C36 C41 C40 -176.0(7) . . . . ?
C39 C40 C41 C36 -2.4(15) . . . . ?
C29 P2 C42 C47 38.4(5) . . . . ?
C48 P2 C42 C47 150.6(5) . . . . ?
Pd1 P2 C42 C47 -86.4(5) . . . . ?
C29 P2 C42 C43 -145.9(4) . . . . ?
C48 P2 C42 C43 -33.7(5) . . . . ?
Pd1 P2 C42 C43 89.3(4) . . . . ?
C47 C42 C43 C44 1.3(8) . . . . ?
P2 C42 C43 C44 -174.5(5) . . . . ?
C42 C43 C44 C45 -2.4(10) . . . . ?
C43 C44 C45 C46 1.3(10) . . . . ?
C44 C45 C46 C47 0.9(11) . . . . ?
C45 C46 C47 C42 -2.1(10) . . . . ?
C43 C42 C47 C46 0.9(9) . . . . ?
P2 C42 C47 C46 176.7(5) . . . . ?
C42 P2 C48 C53 96.4(7) . . . . ?
C29 P2 C48 C53 -152.2(7) . . . . ?
Pd1 P2 C48 C53 -24.6(8) . . . . ?
C42 P2 C48 C49 -82.8(6) . . . . ?
C29 P2 C48 C49 28.5(6) . . . . ?
Pd1 P2 C48 C49 156.2(5) . . . . ?
C53 C48 C49 C50 -0.7(12) . . . . ?
P2 C48 C49 C50 178.6(7) . . . . ?
C48 C49 C50 C51 -0.9(15) . . . . ?
C49 C50 C51 C52 -1.0(18) . . . . ?
C50 C51 C52 C53 4.3(19) . . . . ?
C49 C48 C53 C52 4.0(15) . . . . ?
P2 C48 C53 C52 -175.3(9) . . . . ?
C51 C52 C53 C48 -5.9(19) . . . . ?
C57 P3 C54 C55 68.3(4) . . . . ?
C63 P3 C54 C55 178.6(4) . . . . ?
Pd2 P3 C54 C55 -60.1(4) . . . . ?
P3 C54 C55 C56 74.5(6) . . . . ?
C54 C55 C56 P4 -76.2(6) . . . . ?
C75 P4 C56 C55 -174.7(4) . . . . ?
C69 P4 C56 C55 -63.4(4) . . . . ?
Pd2 P4 C56 C55 64.0(4) . . . . ?
C54 P3 C57 C62 -135.1(5) . . . . ?
C63 P3 C57 C62 114.3(5) . . . . ?
Pd2 P3 C57 C62 -7.5(5) . . . . ?
C54 P3 C57 C58 47.3(5) . . . . ?
C63 P3 C57 C58 -63.3(5) . . . . ?
Pd2 P3 C57 C58 174.9(4) . . . . ?
C62 C57 C58 C59 -0.5(9) . . . . ?
P3 C57 C58 C59 177.1(5) . . . . ?
C57 C58 C59 C60 0.2(10) . . . . ?
C58 C59 C60 C61 2.6(12) . . . . ?
C59 C60 C61 C62 -5.0(13) . . . . ?
C58 C57 C62 C61 -1.9(10) . . . . ?
P3 C57 C62 C61 -179.5(6) . . . . ?
C60 C61 C62 C57 4.6(13) . . . . ?
C57 P3 C63 C64 -35.4(5) . . . . ?
C54 P3 C63 C64 -147.1(5) . . . . ?
Pd2 P3 C63 C64 89.4(5) . . . . ?
C57 P3 C63 C68 149.4(5) . . . . ?
C54 P3 C63 C68 37.7(5) . . . . ?
Pd2 P3 C63 C68 -85.7(5) . . . . ?
C68 C63 C64 C65 0.4(10) . . . . ?
P3 C63 C64 C65 -174.7(5) . . . . ?
C63 C64 C65 C66 -1.7(10) . . . . ?
C64 C65 C66 C67 2.7(11) . . . . ?
C65 C66 C67 C68 -2.4(12) . . . . ?
C64 C63 C68 C67 -0.1(10) . . . . ?
P3 C63 C68 C67 175.0(6) . . . . ?
C66 C67 C68 C63 1.1(11) . . . . ?
C75 P4 C69 C74 -90.9(7) . . . . ?
C56 P4 C69 C74 157.5(7) . . . . ?
Pd2 P4 C69 C74 31.1(7) . . . . ?
C75 P4 C69 C70 89.7(5) . . . . ?
C56 P4 C69 C70 -21.9(5) . . . . ?
Pd2 P4 C69 C70 -148.4(4) . . . . ?
C74 C69 C70 C71 -1.9(10) . . . . ?
P4 C69 C70 C71 177.5(5) . . . . ?
C69 C70 C71 C72 2.5(11) . . . . ?
C70 C71 C72 C73 0.8(13) . . . . ?
C71 C72 C73 C74 -4.7(16) . . . . ?
C72 C73 C74 C69 5.4(17) . . . . ?
C70 C69 C74 C73 -2.1(14) . . . . ?
P4 C69 C74 C73 178.4(9) . . . . ?
C56 P4 C75 C80 151.5(4) . . . . ?
C69 P4 C75 C80 39.3(5) . . . . ?
Pd2 P4 C75 C80 -85.4(5) . . . . ?
C56 P4 C75 C76 -31.5(6) . . . . ?
C69 P4 C75 C76 -143.7(5) . . . . ?
Pd2 P4 C75 C76 91.6(5) . . . . ?
C80 C75 C76 C77 -1.5(10) . . . . ?
P4 C75 C76 C77 -178.6(6) . . . . ?
C75 C76 C77 C78 2.1(13) . . . . ?
C76 C77 C78 C79 -1.0(13) . . . . ?
C77 C78 C79 C80 -0.8(11) . . . . ?
C76 C75 C80 C79 -0.2(8) . . . . ?
P4 C75 C80 C79 176.9(4) . . . . ?
C78 C79 C80 C75 1.3(9) . . . . ?
O1B S1B C1B F2B 55.0(9) . . . . ?
O2B S1B C1B F2B -62.6(9) . . . . ?
O3B S1B C1B F2B 176.0(9) . . . . ?
O1B S1B C1B F1B -64.2(11) . . . . ?
O2B S1B C1B F1B 178.2(10) . . . . ?
O3B S1B C1B F1B 56.8(12) . . . . ?
O1B S1B C1B F3B 179.4(9) . . . . ?
O2B S1B C1B F3B 61.8(9) . . . . ?
O3B S1B C1B F3B -59.6(10) . . . . ?
O3A S1A C1A F1A -173.0(7) . . . . ?
O1A S1A C1A F1A -50.2(8) . . . . ?
O2A S1A C1A F1A 68.3(8) . . . . ?
O3A S1A C1A F2A 54.0(9) . . . . ?
O1A S1A C1A F2A 176.7(8) . . . . ?
O2A S1A C1A F2A -64.8(9) . . . . ?
O3A S1A C1A F3A -56.8(7) . . . . ?
O1A S1A C1A F3A 66.0(7) . . . . ?
O2A S1A C1A F3A -175.5(7) . . . . ?
O2C S1C C1C F2C 61.6(13) . . . . ?
O1C S1C C1C F2C 177.5(12) . . . . ?
O3C S1C C1C F2C -61.8(14) . . . . ?
O2C S1C C1C F3C -177.5(9) . . . . ?
O1C S1C C1C F3C -61.6(10) . . . . ?
O3C S1C C1C F3C 59.1(11) . . . . ?
O2C S1C C1C F1C -57.3(14) . . . . ?
O1C S1C C1C F1C 58.6(14) . . . . ?
O3C S1C C1C F1C 179.3(12) . . . . ?
O1D S1D C1D F3D 69.6(8) . . . . ?
O2D S1D C1D F3D -53.3(8) . . . . ?
O3D S1D C1D F3D -172.3(8) . . . . ?
O1D S1D C1D F2D -175.2(9) . . . . ?
O2D S1D C1D F2D 61.8(10) . . . . ?
O3D S1D C1D F2D -57.2(10) . . . . ?
O1D S1D C1D F1D -50.8(10) . . . . ?
O2D S1D C1D F1D -173.7(8) . . . . ?
O3D S1D C1D F1D 67.3(10) . . . . ?
